data_1546072
loop_
_publ_author_name
'Wu, Wanqing'
'Yi, Songjian'
'Huang, Wei'
'Luo, Di'
'Jiang, Huanfeng'

_publ_section_title
;
 Ag-Catalyzed Oxidative Cyclization Reaction of 1,6-Enynes and Sodium
 Sulfinate: Access to Sulfonylated Benzofurans.
;
_journal_issue 11
_journal_name_full 'Organic letters'
_journal_page_first 2825
_journal_page_last 2828
_journal_paper_doi 10.1021/acs.orglett.7b00980
_journal_volume 19
_journal_year 2017
_chemical_formula_moiety 'C23 H18 O4 S'
_chemical_formula_sum 'C23 H18 O4 S'
_chemical_formula_weight 390.45
_space_group_crystal_system monoclinic
_space_group_IT_number 14
_space_group_name_Hall '-P 2ybc'
_space_group_name_H-M_alt 'P 1 21/c 1'
_symmetry_Int_Tables_number 14
_symmetry_space_group_name_Hall '-P 2ybc'
_symmetry_space_group_name_H-M 'P 1 21/c 1'
_atom_sites_solution_primary iterative
_audit_creation_date 2017-03-12
_audit_creation_method
;
Olex2 1.2
(compiled 2017.03.02 svn.r3394 for OlexSys, GUI svn.r5324)
;
_cell_angle_alpha 90
_cell_angle_beta 105.579(18)
_cell_angle_gamma 90
_cell_formula_units_Z 4
_cell_length_a 13.939(2)
_cell_length_b 11.8628(16)
_cell_length_c 12.342(2)
_cell_measurement_reflns_used 3470
_cell_measurement_temperature 293(2)
_cell_measurement_theta_max 25
_cell_measurement_theta_min 3.03
_cell_volume 1965.8(5)
_computing_molecular_graphics 'Olex2 (Dolomanov et al., 2009)'
_computing_publication_material 'Olex2 (Dolomanov et al., 2009)'
_computing_structure_refinement 'olex2.refine (Bourhis et al., 2015)'
_computing_structure_solution
;
Superflip (Palatinus & Chapuis, 2007;Palatinus & van der Lee, 2008;
Palatinus et al., 2012)
;
_diffrn_ambient_temperature 293(2)
_diffrn_measured_fraction_theta_full 0.9988
_diffrn_measured_fraction_theta_max 0.9988
_diffrn_measurement_device_type 'Bruker APEX-II CCD'
_diffrn_measurement_method '\f and \w scans'
_diffrn_radiation_monochromator graphite
_diffrn_radiation_type synchrotron
_diffrn_radiation_wavelength 0.71
_diffrn_reflns_av_R_equivalents 0.0268
_diffrn_reflns_av_unetI/netI 0.0490
_diffrn_reflns_limit_h_max 18
_diffrn_reflns_limit_h_min -13
_diffrn_reflns_limit_k_max 11
_diffrn_reflns_limit_k_min -16
_diffrn_reflns_limit_l_max 15
_diffrn_reflns_limit_l_min -16
_diffrn_reflns_number 8931
_diffrn_reflns_theta_full 24.9991
_diffrn_reflns_theta_max 25.00
_diffrn_reflns_theta_min 3.03
_diffrn_standards_number 0
_exptl_absorpt_coefficient_mu 0.190
_exptl_absorpt_correction_type none
_exptl_crystal_colour white
_exptl_crystal_density_diffrn 1.3192
_exptl_crystal_description pale
_exptl_crystal_F_000 816.9119
_exptl_crystal_size_max 0.12
_exptl_crystal_size_mid 0.11
_exptl_crystal_size_min 0.06
_refine_diff_density_max 0.2386
_refine_diff_density_min -0.3615
_refine_diff_density_rms 0.0609
_refine_ls_d_res_high 0.8400
_refine_ls_d_res_low 6.7135
_refine_ls_goodness_of_fit_ref 1.0608
_refine_ls_hydrogen_treatment mixed
_refine_ls_matrix_type full
_refine_ls_number_constraints 4
_refine_ls_number_parameters 314
_refine_ls_number_reflns 3470
_refine_ls_number_restraints 0
_refine_ls_restrained_S_all 1.0608
_refine_ls_R_factor_all 0.0693
_refine_ls_R_factor_gt 0.0431
_refine_ls_shift/su_max 0.0200
_refine_ls_shift/su_mean 0.0006
_refine_ls_structure_factor_coef Fsqd
_refine_ls_weighting_details 'w=1/[\s^2^(Fo^2^)+(0.0458P)^2^+0.1929P] where P=(Fo^2^+2Fc^2^)/3'
_refine_ls_weighting_scheme calc
_refine_ls_wR_factor_gt 0.0935
_refine_ls_wR_factor_ref 0.1066
_reflns_Friedel_coverage 0.0
_reflns_limit_h_max 15
_reflns_limit_h_min -16
_reflns_limit_k_max 14
_reflns_limit_k_min 0
_reflns_limit_l_max 14
_reflns_limit_l_min 0
_reflns_number_gt 2460
_reflns_number_total 3470
_reflns_threshold_expression I>=2u(I)
_cod_data_source_file ol7b00980_si_002.cif
_cod_data_source_block 8
_cod_depositor_comments
;
        Adding full bibliography for 1546072.cif.

2019-03-14
Z value and formula fixed to values more according to usual
chemical conventions.                 miguel
;
_cod_original_formula_sum 'C2.875 H2.25 O0.5 S0.125'
_cod_original_formula_weight 48.81
_cod_original_formula_moiety '0.13(C23 H18 O4 S)'
_cod_original_formula_units_Z 32
_cod_original_cell_volume 1965.8(6)
_cod_database_code 1546072
_olex2_refinement_description
;
1. Fixed Uiso
 At 1.5 times of:
  All C(H,H,H) groups
2.a Idealised Me refined as rotating group:
 C89(H89a,H89b,H89c)
;
_olex2_submission_special_instructions 'No special instructions were received'

loop_
_space_group_symop_id
_space_group_symop_operation_xyz
1 x,y,z
2 -x,y+1/2,-z+1/2
3 -x,-y,-z
4 x,-y-1/2,z-1/2

loop_
_atom_site_label
_atom_site_type_symbol
_atom_site_fract_x
_atom_site_fract_y
_atom_site_fract_z
_atom_site_U_iso_or_equiv
_atom_site_adp_type
_atom_site_occupancy
_atom_site_refinement_flags_posn
S1 S 0.19052(4) 0.60377(5) 0.45028(5) 0.0499(2) Uani 1.000000 .
O3 O 0.21946(11) 0.64439(14) 0.56348(13) 0.0645(5) Uani 1.000000 .
O7 O 0.41908(10) 0.52086(12) 0.58775(12) 0.0485(4) Uani 1.000000 .
O9 O 0.13867(12) 0.67800(13) 0.36282(14) 0.0705(5) Uani 1.000000 .
O15 O 0.30318(14) 0.33184(15) 0.28872(13) 0.0747(5) Uani 1.000000 .
C1 C 0.12284(14) 0.47822(18) 0.44509(18) 0.0446(5) Uani 1.000000 .
C4 C 0.44735(15) 0.33243(18) 0.58375(16) 0.0416(5) Uani 1.000000 .
C6 C 0.30013(17) 0.5609(2) 0.4121(2) 0.0508(6) Uani 1.000000 .
C7 C 0.29597(14) 0.17723(18) 0.40582(17) 0.0421(5) Uani 1.000000 .
C18 C 0.36247(14) 0.47839(18) 0.48841(17) 0.0417(5) Uani 1.000000 .
C24 C 0.47120(15) 0.43087(18) 0.64533(18) 0.0438(5) Uani 1.000000 .
C28 C 0.37437(14) 0.36537(17) 0.48059(16) 0.0405(5) Uani 1.000000 .
C31 C 0.27238(15) 0.1478(2) 0.50458(19) 0.0466(6) Uani 1.000000 .
C38 C 0.12303(17) 0.4238(2) 0.5429(2) 0.0556(6) Uani 1.000000 .
C39 C 0.24056(18) 0.0404(2) 0.5192(2) 0.0592(7) Uani 1.000000 .
C42 C 0.49679(17) 0.2338(2) 0.6275(2) 0.0523(6) Uani 1.000000 .
C43 C 0.56400(18) 0.2383(2) 0.7321(2) 0.0619(7) Uani 1.000000 .
C51 C 0.32344(15) 0.29450(19) 0.38422(18) 0.0468(5) Uani 1.000000 .
C54 C 0.53825(17) 0.4371(2) 0.7503(2) 0.0572(7) Uani 1.000000 .
C58 C 0.2341(2) -0.0391(3) 0.4370(3) 0.0696(8) Uani 1.000000 .
C60 C 0.2584(2) -0.0121(2) 0.3400(3) 0.0709(8) Uani 1.000000 .
C62 C 0.28844(19) 0.0954(2) 0.3236(2) 0.0585(7) Uani 1.000000 .
C70 C 0.58337(18) 0.3377(2) 0.7919(2) 0.0621(7) Uani 1.000000 .
C77 C 0.02370(17) 0.2750(2) 0.4376(2) 0.0601(7) Uani 1.000000 .
C80 C 0.07343(19) 0.3220(2) 0.5381(3) 0.0636(7) Uani 1.000000 .
C85 C 0.07210(19) 0.4331(2) 0.3427(2) 0.0646(7) Uani 1.000000 .
C87 C 0.0229(2) 0.3323(2) 0.3405(3) 0.0708(8) Uani 1.000000 .
C89 C -0.0286(2) 0.1625(2) 0.4343(3) 0.0935(10) Uani 1.000000 .
H89a H 0.0065(9) 0.1060(4) 0.4044(17) 0.1402(15) Uiso 1.000000 GR
H89b H -0.0298(14) 0.1417(9) 0.5091(3) 0.1402(15) Uiso 1.000000 GR
H89c H -0.0956(5) 0.1685(5) 0.3874(14) 0.1402(15) Uiso 1.000000 GR
H31 H 0.2757(14) 0.2004(17) 0.5574(16) 0.043(6) Uiso 1.000000 .
H62 H 0.3062(15) 0.1171(17) 0.2601(17) 0.049(6) Uiso 1.000000 .
H42 H 0.4827(15) 0.1686(18) 0.5881(17) 0.049(6) Uiso 1.000000 .
H54 H 0.5525(16) 0.504(2) 0.7874(18) 0.060(7) Uiso 1.000000 .
H70 H 0.6283(17) 0.3384(19) 0.8655(19) 0.067(7) Uiso 1.000000 .
H85 H 0.0726(18) 0.471(2) 0.276(2) 0.074(8) Uiso 1.000000 .
H43 H 0.5988(18) 0.173(2) 0.7637(19) 0.069(7) Uiso 1.000000 .
H60 H 0.2569(18) -0.066(2) 0.289(2) 0.078(9) Uiso 1.000000 .
H39 H 0.2223(17) 0.020(2) 0.589(2) 0.074(8) Uiso 1.000000 .
H58 H 0.2170(19) -0.111(2) 0.450(2) 0.082(9) Uiso 1.000000 .
H87 H -0.010(2) 0.303(2) 0.269(2) 0.097(10) Uiso 1.000000 .
H38 H 0.1534(16) 0.4564(19) 0.6116(19) 0.062(7) Uiso 1.000000 .
H80 H 0.0735(17) 0.287(2) 0.6040(19) 0.069(8) Uiso 1.000000 .
H6a H 0.3351(15) 0.6339(19) 0.4144(16) 0.052(6) Uiso 1.000000 .
H6b H 0.2812(14) 0.5302(18) 0.3400(18) 0.050(7) Uiso 1.000000 .

loop_
_atom_site_aniso_label
_atom_site_aniso_U_11
_atom_site_aniso_U_22
_atom_site_aniso_U_33
_atom_site_aniso_U_12
_atom_site_aniso_U_13
_atom_site_aniso_U_23
S1 0.0397(3) 0.0406(3) 0.0627(4) 0.0007(2) 0.0023(3) 0.0022(3)
O3 0.0559(10) 0.0618(11) 0.0690(11) -0.0047(8) 0.0053(8) -0.0227(9)
O7 0.0410(8) 0.0410(9) 0.0575(9) -0.0008(7) 0.0031(7) -0.0047(7)
O9 0.0553(10) 0.0517(10) 0.0923(13) 0.0081(8) -0.0015(9) 0.0233(10)
O15 0.1081(14) 0.0699(12) 0.0390(9) -0.0155(10) 0.0074(9) 0.0069(9)
C1 0.0370(11) 0.0445(13) 0.0476(13) 0.0008(9) 0.0033(9) -0.0009(11)
C4 0.0416(12) 0.0408(13) 0.0410(12) -0.0060(9) 0.0086(9) 0.0018(11)
C6 0.0458(13) 0.0447(15) 0.0591(16) -0.0030(11) 0.0091(11) 0.0078(14)
C7 0.0405(12) 0.0444(13) 0.0381(12) -0.0013(9) 0.0046(9) -0.0043(11)
C18 0.0348(11) 0.0437(13) 0.0442(12) -0.0024(9) 0.0063(9) 0.0031(11)
C24 0.0389(11) 0.0424(13) 0.0482(13) -0.0004(10) 0.0084(10) 0.0023(11)
C28 0.0404(11) 0.0389(12) 0.0412(12) -0.0045(9) 0.0093(9) 0.0035(10)
C31 0.0472(13) 0.0455(14) 0.0454(13) -0.0059(10) 0.0098(10) -0.0077(13)
C38 0.0480(13) 0.0642(17) 0.0495(15) -0.0048(12) 0.0046(11) -0.0008(14)
C39 0.0580(15) 0.0546(17) 0.0609(17) -0.0089(12) 0.0090(12) 0.0073(15)
C42 0.0545(15) 0.0388(14) 0.0577(16) -0.0046(11) 0.0049(12) 0.0059(13)
C43 0.0560(15) 0.0551(17) 0.0641(17) -0.0044(13) -0.0023(12) 0.0201(15)
C51 0.0469(13) 0.0515(14) 0.0410(13) -0.0021(10) 0.0099(10) -0.0000(12)
C54 0.0499(14) 0.0607(17) 0.0531(15) -0.0052(12) 0.0001(11) -0.0088(15)
C58 0.0738(18) 0.0422(16) 0.080(2) -0.0102(14) -0.0018(15) 0.0008(17)
C60 0.086(2) 0.0502(18) 0.068(2) 0.0013(14) 0.0069(15) -0.0203(17)
C62 0.0654(16) 0.0637(18) 0.0444(14) -0.0003(13) 0.0114(12) -0.0073(14)
C70 0.0526(14) 0.074(2) 0.0489(15) -0.0070(13) -0.0055(12) 0.0076(15)
C77 0.0458(14) 0.0505(15) 0.086(2) -0.0055(11) 0.0213(13) -0.0075(15)
C80 0.0599(16) 0.0626(18) 0.0708(19) -0.0025(13) 0.0219(14) 0.0139(17)
C85 0.0689(17) 0.0660(18) 0.0531(16) -0.0173(14) 0.0063(13) 0.0024(15)
C87 0.0701(18) 0.072(2) 0.0647(18) -0.0212(15) 0.0087(14) -0.0175(17)
C89 0.085(2) 0.0591(18) 0.142(3) -0.0218(16) 0.0399(19) -0.0080(19)

loop_
_atom_type_symbol
_atom_type_scat_dispersion_real
_atom_type_scat_dispersion_imag
_atom_type_scat_Cromer_Mann_a1
_atom_type_scat_Cromer_Mann_a2
_atom_type_scat_Cromer_Mann_a3
_atom_type_scat_Cromer_Mann_a4
_atom_type_scat_Cromer_Mann_b1
_atom_type_scat_Cromer_Mann_b2
_atom_type_scat_Cromer_Mann_b3
_atom_type_scat_Cromer_Mann_b4
_atom_type_scat_Cromer_Mann_c
_atom_type_scat_source
_atom_type_scat_dispersion_source
H 0.00000 0.00000 0.49300 0.32291 0.14019 0.04081 10.51090 26.12570 3.14236 57.79970 0.0030380000826 'International Tables Volume C Table 6.1.1.4 (pp. 500-502)' 'Henke, Gullikson and Davis, At. Data and Nucl. Data Tables, 1993, 54, 2'
C 0.00346 0.00161 2.31000 1.02000 1.58860 0.86500 20.84390 10.20750 0.56870 51.65120 0.215599998832 'International Tables Volume C Table 6.1.1.4 (pp. 500-502)' 'Henke, Gullikson and Davis, At. Data and Nucl. Data Tables, 1993, 54, 2'
S 0.12403 0.12418 6.90530 5.20340 1.43790 1.58630 1.46790 22.21510 0.25360 56.17200 0.866900026798 'International Tables Volume C Table 6.1.1.4 (pp. 500-502)' 'Henke, Gullikson and Davis, At. Data and Nucl. Data Tables, 1993, 54, 2'
O 0.01155 0.00610 3.04850 2.28680 1.54630 0.86700 13.27710 5.70110 0.32390 32.90890 0.250800013542 'International Tables Volume C Table 6.1.1.4 (pp. 500-502)' 'Henke, Gullikson and Davis, At. Data and Nucl. Data Tables, 1993, 54, 2'

loop_
_geom_angle_atom_site_label_1
_geom_angle_atom_site_label_2
_geom_angle_atom_site_label_3
_geom_angle
O9 S1 O3 118.88(10)
C1 S1 O3 109.24(10)
C1 S1 O9 109.72(10)
C6 S1 O3 108.43(11)
C6 S1 O9 105.70(11)
C6 S1 C1 103.77(11)
C24 O7 C18 105.98(15)
C38 C1 S1 119.65(17)
C85 C1 S1 120.08(18)
C85 C1 C38 120.3(2)
C28 C4 C24 105.21(18)
C42 C4 C24 118.38(19)
C42 C4 C28 136.3(2)
C18 C6 S1 114.86(16)
H6a C6 S1 101.1(12)
H6a C6 C18 111.2(12)
H6b C6 S1 108.6(12)
H6b C6 C18 108.5(13)
H6b C6 H6a 112.4(17)
C51 C7 C31 121.70(19)
C62 C7 C31 118.5(2)
C62 C7 C51 119.8(2)
C6 C18 O7 115.43(19)
C28 C18 O7 112.12(18)
C28 C18 C6 132.4(2)
C4 C24 O7 110.80(17)
C54 C24 O7 125.0(2)
C54 C24 C4 124.2(2)
C18 C28 C4 105.87(18)
C51 C28 C4 128.73(19)
C51 C28 C18 125.40(19)
C39 C31 C7 120.5(2)
H31 C31 C7 119.1(12)
H31 C31 C39 120.3(12)
C80 C38 C1 119.4(2)
H38 C38 C1 120.3(14)
H38 C38 C80 120.3(14)
C58 C39 C31 119.9(3)
H39 C39 C31 120.4(15)
H39 C39 C58 119.7(15)
C43 C42 C4 118.2(2)
H42 C42 C4 119.8(13)
H42 C42 C43 122.0(13)
C70 C43 C42 121.4(3)
H43 C43 C42 120.2(14)
H43 C43 C70 118.4(14)
C7 C51 O15 120.6(2)
C28 C51 O15 120.6(2)
C28 C51 C7 118.74(18)
C70 C54 C24 115.6(3)
H54 C54 C24 121.2(14)
H54 C54 C70 123.1(14)
C60 C58 C39 120.3(3)
H58 C58 C39 119.2(17)
H58 C58 C60 120.4(16)
C62 C60 C58 120.2(3)
H60 C60 C58 119.2(16)
H60 C60 C62 120.5(16)
C60 C62 C7 120.5(3)
H62 C62 C7 116.3(13)
H62 C62 C60 123.2(13)
C54 C70 C43 122.1(2)
H70 C70 C43 120.0(14)
H70 C70 C54 117.8(14)
C87 C77 C80 118.2(2)
C89 C77 C80 120.4(3)
C89 C77 C87 121.4(3)
C77 C80 C38 121.4(3)
H80 C80 C38 118.6(16)
H80 C80 C77 120.0(15)
C87 C85 C1 119.1(3)
H85 C85 C1 119.9(15)
H85 C85 C87 121.0(15)
C85 C87 C77 121.7(3)
H87 C87 C77 121.0(17)
H87 C87 C85 117.3(17)
H89a C89 C77 109.5
H89b C89 C77 109.5
H89b C89 H89a 109.5
H89c C89 C77 109.5
H89c C89 H89a 109.5
H89c C89 H89b 109.5

loop_
_geom_bond_atom_site_label_1
_geom_bond_atom_site_label_2
_geom_bond_distance
S1 O3 1.4298(16)
S1 O9 1.4296(16)
S1 C1 1.755(2)
S1 C6 1.789(2)
O7 C18 1.364(2)
O7 C24 1.377(2)
O15 C51 1.219(2)
C1 C38 1.369(3)
C1 C85 1.379(3)
C4 C24 1.384(3)
C4 C28 1.454(3)
C4 C42 1.391(3)
C6 C18 1.470(3)
C6 H6a 0.99(2)
C6 H6b 0.93(2)
C7 C31 1.389(3)
C7 C51 1.486(3)
C7 C62 1.387(3)
C18 C28 1.357(3)
C24 C54 1.381(3)
C28 C51 1.474(3)
C31 C39 1.377(3)
C31 H31 0.89(2)
C38 C80 1.384(3)
C38 H38 0.92(2)
C39 C58 1.371(4)
C39 H39 0.99(2)
C42 C43 1.377(3)
C42 H42 0.91(2)
C43 C70 1.379(4)
C43 H43 0.94(2)
C54 C70 1.369(4)
C54 H54 0.91(2)
C58 C60 1.367(4)
C58 H58 0.91(3)
C60 C62 1.374(4)
C60 H60 0.89(3)
C62 H62 0.92(2)
C70 H70 0.95(2)
C77 C80 1.367(3)
C77 C87 1.374(4)
C77 C89 1.516(3)
C80 H80 0.92(2)
C85 C87 1.375(4)
C85 H85 0.94(2)
C87 H87 0.94(3)
C89 H89a 0.9600
C89 H89b 0.9600
C89 H89c 0.9600
